data_7052229
loop_
_publ_author_name
'Kumar, K. V. P. Pavan'
'Kumar, N. Satish'
'Kumara Swamy, K. C.'

_publ_section_title
;
 Structurally diverse penta- and hexacoordinate phosphorus compounds
 from the reaction of diethyl or diisopropyl azodicarboxylates with
 phosphorus(iii) compounds
;
_journal_issue 5
_journal_name_full 'New Journal of Chemistry'
_journal_page_first 717
_journal_paper_doi 10.1039/b514839a
_journal_volume 30
_journal_year 2006
_chemical_formula_sum 'C30 H42 Cl N2 O6 P S'
_chemical_formula_weight 625.14
_chemical_name_systematic
;
?
;
_space_group_IT_number 2
_symmetry_cell_setting triclinic
_symmetry_space_group_name_Hall '-P 1'
_symmetry_space_group_name_H-M 'P -1'
_atom_sites_solution_hydrogens geom
_atom_sites_solution_primary direct
_atom_sites_solution_secondary difmap
_audit_creation_method SHELXL-97
_cell_angle_alpha 92.5670(10)
_cell_angle_beta 103.1120(10)
_cell_angle_gamma 111.9970(10)
_cell_formula_units_Z 2
_cell_length_a 10.4788(7)
_cell_length_b 10.8660(7)
_cell_length_c 16.3413(11)
_cell_measurement_temperature 273(2)
_cell_volume 1662.80(19)
_computing_structure_refinement 'SHELXL-97 (Sheldrick, 1997)'
_computing_structure_solution 'SHELXS-97 (Sheldrick, 1990)'
_diffrn_ambient_temperature 273(2)
_diffrn_measured_fraction_theta_full 0.997
_diffrn_measured_fraction_theta_max 0.997
_diffrn_radiation_monochromator graphite
_diffrn_radiation_source 'fine-focus sealed tube'
_diffrn_radiation_type MoK\a
_diffrn_radiation_wavelength 0.71073
_diffrn_reflns_av_R_equivalents 0.0472
_diffrn_reflns_av_sigmaI/netI 0.0469
_diffrn_reflns_limit_h_max 12
_diffrn_reflns_limit_h_min -12
_diffrn_reflns_limit_k_max 12
_diffrn_reflns_limit_k_min -12
_diffrn_reflns_limit_l_max 19
_diffrn_reflns_limit_l_min -19
_diffrn_reflns_number 16112
_diffrn_reflns_theta_full 25.00
_diffrn_reflns_theta_max 25.00
_diffrn_reflns_theta_min 2.04
_exptl_absorpt_coefficient_mu 0.268
_exptl_absorpt_correction_T_max 0.9484
_exptl_absorpt_correction_T_min 0.9240
_exptl_absorpt_correction_type 'EMPIRICAL, SADABS'
_exptl_crystal_colour COLOURLESS
_exptl_crystal_density_diffrn 1.249
_exptl_crystal_density_method 'not measured'
_exptl_crystal_description 'THICK NEEDLES'
_exptl_crystal_F_000 664
_exptl_crystal_size_max 0.30
_exptl_crystal_size_mid 0.20
_exptl_crystal_size_min 0.20
_refine_diff_density_max 0.321
_refine_diff_density_min -0.198
_refine_diff_density_rms 0.043
_refine_ls_extinction_method none
_refine_ls_goodness_of_fit_ref 0.962
_refine_ls_hydrogen_treatment mixed
_refine_ls_matrix_type full
_refine_ls_number_parameters 382
_refine_ls_number_reflns 5836
_refine_ls_number_restraints 0
_refine_ls_restrained_S_all 0.962
_refine_ls_R_factor_all 0.0607
_refine_ls_R_factor_gt 0.0418
_refine_ls_shift/su_max 0.008
_refine_ls_shift/su_mean 0.000
_refine_ls_structure_factor_coef Fsqd
_refine_ls_weighting_details 'calc w=1/[\s^2^(Fo^2^)+(0.0637P)^2^+0.0000P] where P=(Fo^2^+2Fc^2^)/3'
_refine_ls_weighting_scheme calc
_refine_ls_wR_factor_gt 0.1051
_refine_ls_wR_factor_ref 0.1125
_reflns_number_gt 4167
_reflns_number_total 5836
_reflns_threshold_expression >2sigma(I)
_cod_data_source_file b514839a.txt
_cod_data_source_block compd16
_cod_depositor_comments
;
The following automatic conversions were performed:
'_symmetry_cell_setting' value 'TRICLINIC' changed to 'triclinic'
according to '/home/saulius/struct/CIF-dictionaries/cif_core.dic'
dictionary named 'cif_core.dic' version 2.4.1 from 2010-06-29.

Automatic conversion script
Id: cif_fix_enum 1527 2010-12-29 10:47:43Z saulius 
;
_cod_original_sg_symbol_H-M p_-1
_cod_database_code 7052229

loop_
_symmetry_equiv_pos_as_xyz
'x, y, z'
'-x, -y, -z'

loop_
_atom_site_label
_atom_site_type_symbol
_atom_site_fract_x
_atom_site_fract_y
_atom_site_fract_z
_atom_site_U_iso_or_equiv
_atom_site_adp_type
_atom_site_occupancy
_atom_site_symmetry_multiplicity
_atom_site_calc_flag
_atom_site_refinement_flags
_atom_site_disorder_assembly
_atom_site_disorder_group
P P 0.57776(6) 0.66016(6) 0.27176(3) 0.04043(16) Uani 1 1 d . . .
S S 0.51147(6) 0.54219(6) 0.38032(3) 0.04812(17) Uani 1 1 d . . .
Cl Cl 0.77385(6) 0.61959(7) 0.30976(4) 0.06001(19) Uani 1 1 d . . .
O1 O 0.42690(14) 0.68551(13) 0.25266(9) 0.0420(3) Uani 1 1 d . . .
O2 O 0.49516(15) 0.51286(14) 0.20788(8) 0.0450(4) Uani 1 1 d . . .
O3 O 0.62829(15) 0.73530(14) 0.19100(8) 0.0441(4) Uani 1 1 d . . .
O6 O 0.77955(16) 0.97193(16) 0.45234(9) 0.0566(4) Uani 1 1 d . . .
O5 O 0.58201(17) 0.78908(15) 0.44863(9) 0.0538(4) Uani 1 1 d . . .
N1 N 0.67511(18) 0.81836(17) 0.33604(10) 0.0441(4) Uani 1 1 d . . .
O4 O 0.79385(17) 0.90904(16) 0.15910(10) 0.0584(4) Uani 1 1 d . . .
C17 C 0.4885(2) 0.3954(2) 0.23855(13) 0.0442(5) Uani 1 1 d . . .
N2 N 0.76959(19) 0.91020(18) 0.29633(11) 0.0500(5) Uani 1 1 d . . .
C23 C 0.6734(2) 0.8555(2) 0.41569(13) 0.0439(5) Uani 1 1 d . . .
C12 C 0.4949(2) 0.3924(2) 0.32410(13) 0.0454(5) Uani 1 1 d . . .
C1 C 0.3125(2) 0.6054(2) 0.27930(13) 0.0423(5) Uani 1 1 d . . .
C16 C 0.4785(2) 0.2854(2) 0.18682(14) 0.0446(5) Uani 1 1 d . . .
C2 C 0.1759(2) 0.5982(2) 0.24122(14) 0.0461(5) Uani 1 1 d . . .
C15 C 0.4848(2) 0.1776(2) 0.22922(15) 0.0524(6) Uani 1 1 d . . .
H10 H 0.4782 0.1016 0.1971 0.063 Uiso 1 1 calc R . .
C27 C 0.7344(2) 0.8568(2) 0.21937(14) 0.0461(5) Uani 1 1 d . . .
C6 C 0.3353(2) 0.5345(2) 0.34536(13) 0.0457(5) Uani 1 1 d . . .
C18 C 0.4646(3) 0.2825(2) 0.09127(14) 0.0508(6) Uani 1 1 d . . .
C3 C 0.0692(3) 0.5223(2) 0.27770(16) 0.0588(6) Uani 1 1 d . . .
H3 H -0.0228 0.5167 0.2548 0.071 Uiso 1 1 calc R . .
C13 C 0.5030(2) 0.2846(2) 0.36388(15) 0.0533(6) Uani 1 1 d . . .
H8 H 0.5102 0.2856 0.4217 0.064 Uiso 1 1 calc R . .
C7 C 0.1441(2) 0.6648(2) 0.16271(15) 0.0524(6) Uani 1 1 d . . .
C5 C 0.2259(3) 0.4586(2) 0.37905(16) 0.0609(7) Uani 1 1 d . . .
H5 H 0.2434 0.4112 0.4233 0.073 Uiso 1 1 calc R . .
C4 C 0.0916(3) 0.4541(3) 0.34631(18) 0.0659(7) Uani 1 1 d . . .
C14 C 0.5001(3) 0.1762(2) 0.31581(15) 0.0536(6) Uani 1 1 d . . .
C19 C 0.4438(3) 0.1460(3) 0.04847(16) 0.0752(8) Uani 1 1 d . . .
H20A H 0.4344 0.1481 -0.0112 0.113 Uiso 1 1 calc R . .
H20B H 0.3591 0.0783 0.0568 0.113 Uiso 1 1 calc R . .
H20C H 0.5247 0.1257 0.0730 0.113 Uiso 1 1 calc R . .
C28 C 0.9012(3) 1.0467(3) 0.18154(17) 0.0678(7) Uani 1 1 d . . .
H26 H 0.9518 1.0621 0.2418 0.081 Uiso 1 1 calc R . .
C24 C 0.7843(3) 1.0184(3) 0.53881(15) 0.0664(7) Uani 1 1 d . . .
H23 H 0.6866 0.9958 0.5433 0.080 Uiso 1 1 calc R . .
C21 C 0.3338(3) 0.3109(3) 0.04855(15) 0.0678(7) Uani 1 1 d . . .
H22A H 0.3432 0.3962 0.0741 0.102 Uiso 1 1 calc R . .
H22B H 0.2491 0.2418 0.0558 0.102 Uiso 1 1 calc R . .
H22C H 0.3274 0.3123 -0.0109 0.102 Uiso 1 1 calc R . .
C8 C 0.1841(3) 0.6059(3) 0.09047(17) 0.0823(9) Uani 1 1 d . . .
H14A H 0.1636 0.6462 0.0407 0.123 Uiso 1 1 calc R . .
H14B H 0.1297 0.5107 0.0783 0.123 Uiso 1 1 calc R . .
H14C H 0.2840 0.6237 0.1070 0.123 Uiso 1 1 calc R . .
C30 C 0.8311(4) 1.1401(3) 0.1660(3) 0.1220(14) Uani 1 1 d . . .
H28A H 0.7939 1.1347 0.1060 0.183 Uiso 1 1 calc R . .
H28B H 0.8989 1.2297 0.1889 0.183 Uiso 1 1 calc R . .
H28C H 0.7545 1.1172 0.1930 0.183 Uiso 1 1 calc R . .
C26 C 0.8611(4) 1.1680(3) 0.5512(2) 0.1235(15) Uani 1 1 d . . .
H25A H 0.9552 1.1908 0.5439 0.185 Uiso 1 1 calc R . .
H25B H 0.8676 1.2043 0.6073 0.185 Uiso 1 1 calc R . .
H25C H 0.8095 1.2047 0.5101 0.185 Uiso 1 1 calc R . .
C20 C 0.6000(3) 0.3873(3) 0.07719(18) 0.0758(8) Uani 1 1 d . . .
H21A H 0.6112 0.4749 0.0998 0.114 Uiso 1 1 calc R . .
H21B H 0.5931 0.3835 0.0175 0.114 Uiso 1 1 calc R . .
H21C H 0.6809 0.3696 0.1054 0.114 Uiso 1 1 calc R . .
C9 C 0.2298(3) 0.8162(3) 0.1816(2) 0.0807(9) Uani 1 1 d . . .
H15A H 0.3298 0.8346 0.1989 0.121 Uiso 1 1 calc R . .
H15B H 0.2036 0.8534 0.2264 0.121 Uiso 1 1 calc R . .
H15C H 0.2099 0.8560 0.1316 0.121 Uiso 1 1 calc R . .
C22 C 0.5175(3) 0.0591(3) 0.35594(18) 0.0773(8) Uani 1 1 d . . .
H18A H 0.5489 0.0826 0.4166 0.116 Uiso 1 1 calc R . .
H18B H 0.5869 0.0370 0.3362 0.116 Uiso 1 1 calc R . .
H18C H 0.4277 -0.0169 0.3406 0.116 Uiso 1 1 calc R . .
C29 C 1.0023(4) 1.0552(4) 0.1291(3) 0.1428(18) Uani 1 1 d . . .
H27A H 0.9537 1.0431 0.0701 0.214 Uiso 1 1 calc R . .
H27B H 1.0383 0.9864 0.1392 0.214 Uiso 1 1 calc R . .
H27C H 1.0803 1.1415 0.1440 0.214 Uiso 1 1 calc R . .
C11 C -0.0321(3) 0.3751(3) 0.3824(2) 0.1044(12) Uani 1 1 d . . .
H17A H -0.0219 0.2952 0.3996 0.157 Uiso 1 1 calc R . .
H17B H -0.1205 0.3511 0.3397 0.157 Uiso 1 1 calc R . .
H17C H -0.0319 0.4292 0.4306 0.157 Uiso 1 1 calc R . .
C10 C -0.0131(3) 0.6400(3) 0.13196(19) 0.0859(9) Uani 1 1 d . . .
H16A H -0.0277 0.6837 0.0830 0.129 Uiso 1 1 calc R . .
H16B H -0.0418 0.6753 0.1763 0.129 Uiso 1 1 calc R . .
H16C H -0.0691 0.5453 0.1172 0.129 Uiso 1 1 calc R . .
C25 C 0.8542(4) 0.9514(4) 0.60045(18) 0.1052(12) Uani 1 1 d . . .
H24A H 0.8033 0.8560 0.5867 0.158 Uiso 1 1 calc R . .
H24B H 0.8534 0.9798 0.6568 0.158 Uiso 1 1 calc R . .
H24C H 0.9509 0.9754 0.5977 0.158 Uiso 1 1 calc R . .

loop_
_atom_site_aniso_label
_atom_site_aniso_U_11
_atom_site_aniso_U_22
_atom_site_aniso_U_33
_atom_site_aniso_U_23
_atom_site_aniso_U_13
_atom_site_aniso_U_12
P 0.0411(3) 0.0460(3) 0.0344(3) 0.0047(2) 0.0106(2) 0.0171(3)
S 0.0602(4) 0.0529(4) 0.0363(3) 0.0078(3) 0.0141(3) 0.0268(3)
Cl 0.0514(4) 0.0776(4) 0.0603(4) 0.0111(3) 0.0148(3) 0.0354(3)
O1 0.0380(8) 0.0436(8) 0.0447(8) 0.0109(7) 0.0133(6) 0.0144(7)
O2 0.0580(9) 0.0422(8) 0.0338(8) 0.0064(6) 0.0105(7) 0.0193(7)
O3 0.0443(8) 0.0482(9) 0.0358(8) 0.0036(7) 0.0119(7) 0.0134(7)
O6 0.0511(10) 0.0600(10) 0.0402(9) -0.0055(8) 0.0098(7) 0.0044(8)
O5 0.0557(10) 0.0549(10) 0.0453(9) 0.0017(8) 0.0205(8) 0.0122(8)
N1 0.0431(10) 0.0468(11) 0.0368(10) 0.0029(8) 0.0136(8) 0.0100(9)
O4 0.0597(10) 0.0594(10) 0.0483(9) 0.0088(8) 0.0254(8) 0.0084(8)
C17 0.0462(13) 0.0438(13) 0.0440(13) 0.0090(10) 0.0117(10) 0.0190(11)
N2 0.0449(11) 0.0553(12) 0.0422(11) 0.0056(9) 0.0142(9) 0.0100(9)
C23 0.0416(12) 0.0485(13) 0.0378(12) 0.0027(10) 0.0076(10) 0.0159(11)
C12 0.0569(14) 0.0472(13) 0.0392(12) 0.0093(10) 0.0160(10) 0.0261(11)
C1 0.0439(12) 0.0409(12) 0.0425(12) 0.0018(10) 0.0172(10) 0.0142(10)
C16 0.0440(12) 0.0442(13) 0.0462(13) 0.0064(10) 0.0133(10) 0.0172(10)
C2 0.0444(13) 0.0438(13) 0.0512(13) -0.0004(10) 0.0188(11) 0.0157(11)
C15 0.0583(15) 0.0470(14) 0.0580(15) 0.0071(11) 0.0199(12) 0.0249(12)
C27 0.0410(12) 0.0536(14) 0.0412(13) 0.0067(11) 0.0125(10) 0.0151(11)
C6 0.0521(13) 0.0476(13) 0.0420(12) 0.0049(10) 0.0206(11) 0.0200(11)
C18 0.0619(15) 0.0483(14) 0.0426(13) 0.0038(10) 0.0182(11) 0.0198(12)
C3 0.0477(14) 0.0607(16) 0.0718(17) 0.0033(13) 0.0273(13) 0.0198(12)
C13 0.0617(15) 0.0616(16) 0.0458(13) 0.0163(12) 0.0181(12) 0.0311(13)
C7 0.0408(12) 0.0625(15) 0.0528(14) 0.0061(12) 0.0105(11) 0.0203(12)
C5 0.0786(19) 0.0555(16) 0.0618(16) 0.0162(12) 0.0380(15) 0.0289(14)
C4 0.0673(18) 0.0607(17) 0.0796(19) 0.0139(14) 0.0452(15) 0.0207(14)
C14 0.0622(15) 0.0538(15) 0.0556(15) 0.0164(12) 0.0191(12) 0.0317(12)
C19 0.107(2) 0.0650(17) 0.0557(16) 0.0007(13) 0.0205(16) 0.0380(17)
C28 0.0529(15) 0.0755(19) 0.0591(16) 0.0190(14) 0.0162(13) 0.0062(14)
C24 0.0649(16) 0.0723(18) 0.0418(14) -0.0095(13) 0.0149(12) 0.0064(14)
C21 0.0809(19) 0.0774(18) 0.0456(14) 0.0079(13) 0.0111(13) 0.0352(16)
C8 0.0739(19) 0.126(3) 0.0519(16) 0.0036(17) 0.0142(14) 0.0479(19)
C30 0.126(3) 0.070(2) 0.162(4) 0.011(2) 0.029(3) 0.035(2)
C26 0.151(4) 0.079(2) 0.077(2) -0.0262(18) 0.039(2) -0.024(2)
C20 0.083(2) 0.0780(19) 0.0664(17) 0.0078(15) 0.0424(16) 0.0192(16)
C9 0.0768(19) 0.0700(19) 0.094(2) 0.0262(16) 0.0096(17) 0.0333(16)
C22 0.107(2) 0.0740(19) 0.0741(19) 0.0296(15) 0.0308(17) 0.0555(18)
C29 0.126(3) 0.112(3) 0.214(5) 0.046(3) 0.120(4) 0.026(3)
C11 0.093(2) 0.110(3) 0.134(3) 0.046(2) 0.082(2) 0.033(2)
C10 0.0526(16) 0.123(3) 0.084(2) 0.0179(19) 0.0128(15) 0.0395(17)
C25 0.094(2) 0.160(3) 0.0480(17) 0.011(2) -0.0030(16) 0.047(2)

loop_
_atom_type_symbol
_atom_type_description
_atom_type_scat_dispersion_real
_atom_type_scat_dispersion_imag
_atom_type_scat_source
C C 0.0033 0.0016 'International Tables Vol C Tables 4.2.6.8 and 6.1.1.4'
H H 0.0000 0.0000 'International Tables Vol C Tables 4.2.6.8 and 6.1.1.4'
N N 0.0061 0.0033 'International Tables Vol C Tables 4.2.6.8 and 6.1.1.4'
O O 0.0106 0.0060 'International Tables Vol C Tables 4.2.6.8 and 6.1.1.4'
P P 0.1023 0.0942 'International Tables Vol C Tables 4.2.6.8 and 6.1.1.4'
S S 0.1246 0.1234 'International Tables Vol C Tables 4.2.6.8 and 6.1.1.4'
Cl Cl 0.1484 0.1585 'International Tables Vol C Tables 4.2.6.8 and 6.1.1.4'

loop_
_geom_angle_atom_site_label_1
_geom_angle_atom_site_label_2
_geom_angle_atom_site_label_3
_geom_angle
_geom_angle_site_symmetry_1
_geom_angle_site_symmetry_3
_geom_angle_publ_flag
O3 P O1 93.70(7) . . ?
O3 P O2 89.91(7) . . ?
O1 P O2 91.03(7) . . ?
O3 P N1 87.14(7) . . ?
O1 P N1 91.83(8) . . ?
O2 P N1 176.02(8) . . ?
O3 P Cl 92.18(6) . . ?
O1 P Cl 174.03(6) . . ?
O2 P Cl 90.00(6) . . ?
N1 P Cl 87.44(6) . . ?
O3 P S 175.59(6) . . ?
O1 P S 89.24(5) . . ?
O2 P S 86.75(5) . . ?
N1 P S 96.06(6) . . ?
Cl P S 84.95(3) . . ?
C12 S C6 101.13(10) . . ?
C12 S P 91.01(7) . . ?
C6 S P 91.32(7) . . ?
C1 O1 P 121.18(13) . . ?
C17 O2 P 120.90(12) . . ?
C27 O3 P 110.69(13) . . ?
C23 O6 C24 115.86(18) . . ?
C23 N1 N2 119.54(17) . . ?
C23 N1 P 128.31(15) . . ?
N2 N1 P 112.06(13) . . ?
C27 O4 C28 116.32(18) . . ?
O2 C17 C12 116.93(19) . . ?
O2 C17 C16 121.73(19) . . ?
C12 C17 C16 121.3(2) . . ?
C27 N2 N1 105.86(17) . . ?
O5 C23 O6 124.57(19) . . ?
O5 C23 N1 122.5(2) . . ?
O6 C23 N1 112.90(19) . . ?
C13 C12 C17 122.1(2) . . ?
C13 C12 S 122.53(17) . . ?
C17 C12 S 115.04(16) . . ?
O1 C1 C6 118.82(19) . . ?
O1 C1 C2 120.20(19) . . ?
C6 C1 C2 121.0(2) . . ?
C17 C16 C15 114.7(2) . . ?
C17 C16 C18 122.89(19) . . ?
C15 C16 C18 122.4(2) . . ?
C3 C2 C1 115.4(2) . . ?
C3 C2 C7 122.1(2) . . ?
C1 C2 C7 122.45(19) . . ?
C14 C15 C16 124.7(2) . . ?
N2 C27 O4 126.3(2) . . ?
N2 C27 O3 121.5(2) . . ?
O4 C27 O3 112.20(18) . . ?
C1 C6 C5 121.8(2) . . ?
C1 C6 S 115.43(16) . . ?
C5 C6 S 122.73(19) . . ?
C20 C18 C19 108.1(2) . . ?
C20 C18 C16 109.2(2) . . ?
C19 C18 C16 112.10(19) . . ?
C20 C18 C21 110.5(2) . . ?
C19 C18 C21 107.2(2) . . ?
C16 C18 C21 109.68(18) . . ?
C2 C3 C4 124.3(2) . . ?
C14 C13 C12 118.3(2) . . ?
C10 C7 C9 107.9(2) . . ?
C10 C7 C8 107.5(2) . . ?
C9 C7 C8 109.5(2) . . ?
C10 C7 C2 112.5(2) . . ?
C9 C7 C2 110.66(19) . . ?
C8 C7 C2 108.7(2) . . ?
C4 C5 C6 119.1(2) . . ?
C5 C4 C3 118.4(2) . . ?
C5 C4 C11 121.4(3) . . ?
C3 C4 C11 120.2(3) . . ?
C13 C14 C15 118.7(2) . . ?
C13 C14 C22 121.1(2) . . ?
C15 C14 C22 120.2(2) . . ?
C30 C28 O4 109.4(2) . . ?
C30 C28 C29 114.1(3) . . ?
O4 C28 C29 105.1(2) . . ?
O6 C24 C25 110.1(2) . . ?
O6 C24 C26 105.8(2) . . ?
C25 C24 C26 113.8(3) . . ?

loop_
_geom_bond_atom_site_label_1
_geom_bond_atom_site_label_2
_geom_bond_distance
_geom_bond_site_symmetry_2
_geom_bond_publ_flag
P O3 1.6668(14) . ?
P O1 1.6681(14) . ?
P O2 1.6743(14) . ?
P N1 1.7713(17) . ?
P Cl 2.2194(8) . ?
P S 2.3170(8) . ?
S C12 1.762(2) . ?
S C6 1.773(2) . ?
O1 C1 1.369(2) . ?
O2 C17 1.376(2) . ?
O3 C27 1.344(2) . ?
O6 C23 1.331(2) . ?
O6 C24 1.462(3) . ?
O5 C23 1.216(2) . ?
N1 C23 1.352(3) . ?
N1 N2 1.416(2) . ?
O4 C27 1.320(3) . ?
O4 C28 1.463(3) . ?
C17 C12 1.387(3) . ?
C17 C16 1.389(3) . ?
N2 C27 1.272(3) . ?
C12 C13 1.385(3) . ?
C1 C6 1.383(3) . ?
C1 C2 1.396(3) . ?
C16 C15 1.402(3) . ?
C16 C18 1.533(3) . ?
C2 C3 1.393(3) . ?
C2 C7 1.533(3) . ?
C15 C14 1.389(3) . ?
C6 C5 1.385(3) . ?
C18 C20 1.524(3) . ?
C18 C19 1.528(3) . ?
C18 C21 1.537(3) . ?
C3 C4 1.395(4) . ?
C13 C14 1.373(3) . ?
C7 C10 1.523(3) . ?
C7 C9 1.527(3) . ?
C7 C8 1.528(3) . ?
C5 C4 1.369(4) . ?
C4 C11 1.524(3) . ?
C14 C22 1.509(3) . ?
C28 C30 1.459(4) . ?
C28 C29 1.488(4) . ?
C24 C25 1.486(4) . ?
C24 C26 1.500(4) . ?

loop_
_cod_related_entry_id
_cod_related_entry_database
_cod_related_entry_code
1 ChemSpider 21141780
